data_8104367
loop_
_publ_author_name
'Nishi, F.'
'Takeuchi, Y.'

_publ_section_title
;
 The rhombohedral structure of tricalcium silicate at 1200 degrees C
;
_journal_name_full 'Zeitschrift fuer Kristallographie (149,1979-)'
_journal_page_first 197
_journal_page_last 212
_journal_volume 168
_journal_year 1984
_chemical_formula_sum 'Ca3 O5 Si'
_chemical_name_systematic 'Ca3 (Si O4) O'
_space_group_IT_number 160
_symmetry_space_group_name_Hall 'R 3 -2"'
_symmetry_space_group_name_H-M 'R 3 m :H'
_cell_angle_alpha 90
_cell_angle_beta 90
_cell_angle_gamma 120
_cell_formula_units_Z 9
_cell_length_a 7.135
_cell_length_b 7.135
_cell_length_c 25.586
_cell_volume 1128.031
_citation_journal_id_ASTM ZEKRDZ
_cod_data_source_file Nishi_ZEKRDZ_1984_1948.cif
_cod_data_source_block Ca3O5Si1
_cod_original_formula_sum 'Ca3 O5 Si1'
_cod_database_code 8104367

loop_
_symmetry_equiv_pos_as_xyz
x,y,z
-y,x-y,z
-x+y,-x,z
-y,-x,z
x,x-y,z
-x+y,y,z
x+2/3,y+1/3,z+1/3
-y+2/3,x-y+1/3,z+1/3
-x+y+2/3,-x+1/3,z+1/3
-y+2/3,-x+1/3,z+1/3
x+2/3,x-y+1/3,z+1/3
-x+y+2/3,y+1/3,z+1/3
x+1/3,y+2/3,z+2/3
-y+1/3,x-y+2/3,z+2/3
-x+y+1/3,-x+2/3,z+2/3
-y+1/3,-x+2/3,z+2/3
x+1/3,x-y+2/3,z+2/3
-x+y+1/3,y+2/3,z+2/3

loop_
_atom_site_label
_atom_site_type_symbol
_atom_site_fract_x
_atom_site_fract_y
_atom_site_fract_z
_atom_site_occupancy
_atom_site_U_iso_or_equiv
Ca1 Ca+2 0.488 -0.488 0.001 1 0.0
O4 O-2 0.057 -0.057 -0.057 0.3333 0.0
O11 O-2 -0.131 0.131 -0.219 0.23 0.0
O1 O-2 0 0 -0.385 1 0.0
O7 O-2 0.016 -0.016 -0.276 0.1 0.0
O15 O-2 0.137 0.234 -0.756 0.3333 0.0
O13 O-2 -0.032 0.032 -0.845 0.3333 0.0
O8 O-2 -0.128 0.128 -0.199 0.1 0.0
O5 O-2 -0.13 0.13 -0.007 0.3333 0.0
Ca3 Ca+2 0.509 -0.509 -0.225 1 0.0
O2 O-2 0 0 -0.504 1 0.0
Si2 Si+4 0 0 -0.213 1 0.0
O10 O-2 0.032 -0.032 -0.152 0.23 0.0
O14 O-2 0.131 -0.131 -0.778 0.3333 0.0
O6 O-2 0.223 0.148 0.032 0.3333 0.0
O3 O-2 0 0 -0.627 1 0.0
Si3 Si+4 0 0 -0.784 1 0.0
Si1 Si+4 0 0 0 1 0.0
O12 O-2 0.234 0.137 -0.241 0.23 0.0
Ca2 Ca+2 0.826 -0.826 -0.111 1 0.0
O9 O-2 0.241 0.13 -0.188 0.1 0.0
